data_4074354
loop_
_publ_author_name
'Buccella, Daniela'
'Shultz, Abraham'
'Melnick, Jonathan G.'
'Konopka, Felicia'
'Parkin, Gerard'

_publ_section_title
;
 Cp[TmMe]ZrCl2, a Tris(2-mercapto-1-methylimidazolyl)hydroborato Complex
 of Zirconium and a New Type of Precatalyst for Olefin Polymerization
;
_journal_issue 22
_journal_name_full Organometallics
_journal_page_first 5496
_journal_paper_doi 10.1021/om060571l
_journal_volume 25
_journal_year 2006
_chemical_formula_sum 'C18 H22 B Cl5 N6 S3 Zr'
_chemical_formula_weight 697.88
_chemical_name_systematic
; 
 ? 
;
_space_group_IT_number 2
_symmetry_cell_setting triclinic
_symmetry_space_group_name_Hall '-P 1'
_symmetry_space_group_name_H-M 'P -1'
_atom_sites_solution_hydrogens geom
_atom_sites_solution_primary direct
_atom_sites_solution_secondary difmap
_audit_creation_method SHELXL-97
_cell_angle_alpha 76.050(12)
_cell_angle_beta 85.226(11)
_cell_angle_gamma 84.859(12)
_cell_formula_units_Z 4
_cell_length_a 10.881(8)
_cell_length_b 14.128(9)
_cell_length_c 19.276(14)
_cell_measurement_reflns_used 6532
_cell_measurement_temperature 243(2)
_cell_measurement_theta_max 27.553
_cell_measurement_theta_min 2.236
_cell_volume 2858(3)
_computing_cell_refinement 'Bruker SMART'
_computing_data_collection 'Bruker SMART'
_computing_data_reduction 'Bruker SHELXTL'
_computing_molecular_graphics 'Bruker SHELXTL'
_computing_publication_material 'Bruker SHELXTL'
_computing_structure_refinement 'SHELXL-97 (Sheldrick, 1997)'
_computing_structure_solution 'SHELXS-97 (Sheldrick, 1990)'
_diffrn_ambient_temperature 243(2)
_diffrn_measured_fraction_theta_full 0.975
_diffrn_measured_fraction_theta_max 0.975
_diffrn_measurement_device_type 'CCD area detector'
_diffrn_measurement_method 'phi and omega scans'
_diffrn_radiation_monochromator graphite
_diffrn_radiation_source 'fine-focus sealed tube'
_diffrn_radiation_type MoK\a
_diffrn_radiation_wavelength 0.71073
_diffrn_reflns_av_R_equivalents 0.0770
_diffrn_reflns_av_sigmaI/netI 0.0757
_diffrn_reflns_limit_h_max 13
_diffrn_reflns_limit_h_min -13
_diffrn_reflns_limit_k_max 17
_diffrn_reflns_limit_k_min -6
_diffrn_reflns_limit_l_max 23
_diffrn_reflns_limit_l_min -22
_diffrn_reflns_number 15603
_diffrn_reflns_theta_full 26.02
_diffrn_reflns_theta_max 26.02
_diffrn_reflns_theta_min 1.09
_exptl_absorpt_coefficient_mu 1.092
_exptl_absorpt_correction_T_max 0.8534
_exptl_absorpt_correction_T_min 0.8112
_exptl_absorpt_correction_type empirical
_exptl_absorpt_process_details sadabs
_exptl_crystal_colour Colorless
_exptl_crystal_density_diffrn 1.622
_exptl_crystal_density_method 'not measured'
_exptl_crystal_description Block
_exptl_crystal_F_000 1400
_exptl_crystal_size_max 0.20
_exptl_crystal_size_mid 0.15
_exptl_crystal_size_min 0.15
_refine_diff_density_max 1.726
_refine_diff_density_min -1.274
_refine_diff_density_rms 0.145
_refine_ls_extinction_coef 0.0011(6)
_refine_ls_extinction_expression Fc^*^=kFc[1+0.001xFc^2^\l^3^/sin(2\q)]^-1/4^
_refine_ls_extinction_method SHELXL
_refine_ls_goodness_of_fit_ref 1.049
_refine_ls_hydrogen_treatment mixed
_refine_ls_matrix_type full
_refine_ls_number_parameters 622
_refine_ls_number_reflns 10983
_refine_ls_number_restraints 0
_refine_ls_restrained_S_all 1.049
_refine_ls_R_factor_all 0.0949
_refine_ls_R_factor_gt 0.0711
_refine_ls_shift/su_max 0.005
_refine_ls_shift/su_mean 0.000
_refine_ls_structure_factor_coef Fsqd
_refine_ls_weighting_details 'calc w=1/[\s^2^(Fo^2^)+(0.1466P)^2^+0.0000P] where P=(Fo^2^+2Fc^2^)/3'
_refine_ls_weighting_scheme calc
_refine_ls_wR_factor_gt 0.1997
_refine_ls_wR_factor_ref 0.2196
_reflns_number_gt 8018
_reflns_number_total 10983
_reflns_threshold_expression >2sigma(I)
_cod_data_source_file om060571lsi20060628_060937.cif
_cod_data_source_block tmzrs10
_cod_depositor_comments
;
The following automatic conversions were performed:

'_symmetry_cell_setting' value 'Triclinic' changed to 'triclinic'
according to /home/saulius/struct/CIF-dictionaries/cif_core.dic
dictionary named 'cif_core.dic' version 2.4.1 from
2010-06-29.

'_exptl_absorpt_correction_type' value 'Empirical'
changed to 'empirical' according to
/home/saulius/struct/CIF-dictionaries/cif_core.dic dictionary named
'cif_core.dic' version 2.4.1 from 2010-06-29.

Automatic conversion script
Id: cif_fix_values 1715 2011-07-08 13:25:40Z adriana 
;
_cod_original_sg_symbol_H-M P-1
_cod_database_code 4074354

loop_
_symmetry_equiv_pos_as_xyz
'x, y, z'
'-x, -y, -z'

loop_
_atom_site_label
_atom_site_type_symbol
_atom_site_fract_x
_atom_site_fract_y
_atom_site_fract_z
_atom_site_U_iso_or_equiv
_atom_site_adp_type
_atom_site_occupancy
_atom_site_symmetry_multiplicity
_atom_site_calc_flag
_atom_site_refinement_flags
Zr1 Zr 0.30482(5) 0.27094(4) 0.39460(3) 0.03287(19) Uani 1 1 d .
Cl11 Cl 0.34333(17) 0.38787(14) 0.46887(10) 0.0509(4) Uani 1 1 d .
Cl12 Cl 0.33225(16) 0.11204(13) 0.48738(10) 0.0510(4) Uani 1 1 d .
B1 B -0.1021(6) 0.2995(5) 0.3513(4) 0.0355(15) Uani 1 1 d .
H1 H -0.204(5) 0.304(4) 0.341(3) 0.022(14) Uiso 1 1 d .
S11 S 0.17913(14) 0.41195(11) 0.30328(8) 0.0344(3) Uani 1 1 d .
S12 S 0.10043(14) 0.28862(11) 0.48461(8) 0.0335(3) Uani 1 1 d .
S13 S 0.16677(14) 0.14986(11) 0.34759(8) 0.0327(3) Uani 1 1 d .
N11 N -0.0669(4) 0.4001(4) 0.3596(3) 0.0342(11) Uani 1 1 d .
N12 N 0.0256(5) 0.5235(4) 0.3754(3) 0.0380(12) Uani 1 1 d .
N13 N -0.0849(4) 0.2192(4) 0.4226(3) 0.0330(11) Uani 1 1 d .
N14 N -0.0305(5) 0.1265(4) 0.5263(3) 0.0372(12) Uani 1 1 d .
N15 N -0.0289(4) 0.2710(4) 0.2853(3) 0.0326(11) Uani 1 1 d .
N16 N 0.1020(5) 0.2194(4) 0.2073(3) 0.0410(13) Uani 1 1 d .
C11 C 0.5343(8) 0.2835(13) 0.3716(7) 0.100(5) Uani 1 1 d .
H11F H 0.5905 0.2979 0.4050 0.120 Uiso 1 1 calc R
C12 C 0.5185(9) 0.1941(9) 0.3620(7) 0.084(3) Uani 1 1 d .
H12F H 0.5581 0.1317 0.3888 0.100 Uiso 1 1 calc R
C13 C 0.4555(8) 0.2052(9) 0.3058(6) 0.079(3) Uani 1 1 d .
H13F H 0.4391 0.1506 0.2846 0.095 Uiso 1 1 calc R
C14 C 0.4279(9) 0.3012(11) 0.2745(5) 0.089(4) Uani 1 1 d .
H14A H 0.3941 0.3273 0.2270 0.107 Uiso 1 1 calc R
C15 C 0.4769(12) 0.3541(7) 0.3150(10) 0.121(7) Uani 1 1 d .
H15A H 0.4875 0.4252 0.3015 0.146 Uiso 1 1 calc R
C21 C 1.0382(8) 0.6427(12) 0.0878(6) 0.094(4) Uani 1 1 d .
H21A H 1.0912 0.6274 0.0470 0.112 Uiso 1 1 calc R
C22 C 1.0224(9) 0.7313(8) 0.1067(7) 0.084(4) Uani 1 1 d .
H22A H 1.0608 0.7916 0.0803 0.101 Uiso 1 1 calc R
C23 C 0.9634(8) 0.7189(9) 0.1709(7) 0.078(3) Uani 1 1 d .
H23A H 0.9514 0.7691 0.1994 0.094 Uiso 1 1 calc R
C24 C 0.9400(8) 0.6249(10) 0.1961(5) 0.083(4) Uani 1 1 d .
H24A H 0.9099 0.5947 0.2457 0.099 Uiso 1 1 calc R
C25 C 0.9847(9) 0.5753(7) 0.1455(8) 0.089(4) Uani 1 1 d .
H25A H 0.9931 0.5033 0.1525 0.107 Uiso 1 1 calc R
C110 C 0.0423(5) 0.4435(4) 0.3480(3) 0.0335(13) Uani 1 1 d .
C111 C -0.1497(6) 0.4543(5) 0.3964(4) 0.0445(16) Uani 1 1 d .
H11A H -0.2318 0.4403 0.4115 0.053 Uiso 1 1 calc R
C112 C -0.0933(7) 0.5292(5) 0.4066(4) 0.0477(17) Uani 1 1 d .
H11B H -0.1278 0.5769 0.4305 0.057 Uiso 1 1 calc R
C113 C 0.1192(7) 0.5932(5) 0.3736(4) 0.0511(18) Uani 1 1 d .
H11C H 0.1949 0.5736 0.3488 0.077 Uiso 1 1 calc R
H11D H 0.1355 0.5939 0.4222 0.077 Uiso 1 1 calc R
H11E H 0.0888 0.6581 0.3486 0.077 Uiso 1 1 calc R
C120 C -0.0070(5) 0.2119(4) 0.4756(3) 0.0322(13) Uani 1 1 d .
C121 C -0.1557(6) 0.1385(5) 0.4401(4) 0.0428(15) Uani 1 1 d .
H12A H -0.2166 0.1257 0.4124 0.051 Uiso 1 1 calc R
C122 C -0.1220(7) 0.0813(5) 0.5040(4) 0.0504(18) Uani 1 1 d .
H12B H -0.1548 0.0222 0.5284 0.061 Uiso 1 1 calc R
C123 C 0.0315(7) 0.0912(5) 0.5943(4) 0.0496(17) Uani 1 1 d .
H12C H -0.0006 0.0300 0.6206 0.074 Uiso 1 1 calc R
H12D H 0.0158 0.1394 0.6229 0.074 Uiso 1 1 calc R
H12E H 0.1198 0.0812 0.5840 0.074 Uiso 1 1 calc R
C130 C 0.0787(5) 0.2169(4) 0.2789(3) 0.0315(12) Uani 1 1 d .
C131 C -0.0716(7) 0.3104(5) 0.2162(4) 0.0450(16) Uani 1 1 d .
H13A H -0.1441 0.3511 0.2054 0.054 Uiso 1 1 calc R
C132 C 0.0106(7) 0.2791(6) 0.1682(4) 0.0506(18) Uani 1 1 d .
H13B H 0.0065 0.2946 0.1182 0.061 Uiso 1 1 calc R
C133 C 0.2086(7) 0.1716(7) 0.1749(4) 0.058(2) Uani 1 1 d .
H13C H 0.2599 0.1340 0.2123 0.088 Uiso 1 1 calc R
H13D H 0.2564 0.2208 0.1427 0.088 Uiso 1 1 calc R
H13E H 0.1804 0.1284 0.1483 0.088 Uiso 1 1 calc R
Zr2 Zr 0.80575(5) 0.68764(4) 0.09035(3) 0.03016(18) Uani 1 1 d .
Cl21 Cl 0.83818(15) 0.59806(13) -0.00758(9) 0.0456(4) Uani 1 1 d .
Cl22 Cl 0.82383(16) 0.85687(12) 0.01111(10) 0.0480(4) Uani 1 1 d .
B2 B 0.4102(6) 0.6657(5) 0.1821(4) 0.0369(16) Uani 1 1 d .
H2 H 0.304(5) 0.664(5) 0.207(3) 0.032(16) Uiso 1 1 d .
S21 S 0.69920(13) 0.53956(11) 0.18021(8) 0.0317(3) Uani 1 1 d .
S22 S 0.59054(14) 0.70688(11) 0.02077(8) 0.0339(3) Uani 1 1 d .
S23 S 0.66446(14) 0.80441(11) 0.16365(8) 0.0352(3) Uani 1 1 d .
N21 N 0.4480(4) 0.5726(4) 0.1551(3) 0.0322(11) Uani 1 1 d .
N22 N 0.5454(5) 0.4552(4) 0.1119(3) 0.0342(11) Uani 1 1 d .
N23 N 0.4042(4) 0.7563(4) 0.1172(3) 0.0342(11) Uani 1 1 d .
N24 N 0.4260(5) 0.8652(4) 0.0144(3) 0.0431(13) Uani 1 1 d .
N25 N 0.4939(5) 0.6761(4) 0.2416(3) 0.0367(12) Uani 1 1 d .
N26 N 0.6265(5) 0.7156(4) 0.3080(3) 0.0416(13) Uani 1 1 d .
C210 C 0.5592(6) 0.5247(4) 0.1482(3) 0.0332(13) Uani 1 1 d .
C211 C 0.3631(6) 0.5302(5) 0.1231(3) 0.0406(15) Uani 1 1 d .
H21B H 0.2782 0.5488 0.1209 0.049 Uiso 1 1 calc R
C212 C 0.4225(6) 0.4596(5) 0.0965(4) 0.0429(15) Uani 1 1 d .
H21C H 0.3878 0.4198 0.0717 0.052 Uiso 1 1 calc R
C213 C 0.6418(7) 0.3844(5) 0.0946(4) 0.0492(17) Uani 1 1 d .
H21D H 0.7197 0.3963 0.1108 0.074 Uiso 1 1 calc R
H21E H 0.6497 0.3910 0.0432 0.074 Uiso 1 1 calc R
H21F H 0.6200 0.3188 0.1183 0.074 Uiso 1 1 calc R
C220 C 0.4734(6) 0.7770(4) 0.0535(3) 0.0332(13) Uani 1 1 d .
C221 C 0.3144(6) 0.8339(5) 0.1167(4) 0.0464(16) Uani 1 1 d .
H22B H 0.2547 0.8395 0.1539 0.056 Uiso 1 1 calc R
C222 C 0.3286(7) 0.8993(6) 0.0534(4) 0.0530(19) Uani 1 1 d .
H22C H 0.2800 0.9582 0.0386 0.064 Uiso 1 1 calc R
C223 C 0.4732(8) 0.9133(6) -0.0591(4) 0.062(2) Uani 1 1 d .
H22D H 0.5427 0.8734 -0.0742 0.094 Uiso 1 1 calc R
H22E H 0.4996 0.9771 -0.0592 0.094 Uiso 1 1 calc R
H22F H 0.4080 0.9208 -0.0918 0.094 Uiso 1 1 calc R
C230 C 0.5917(5) 0.7306(4) 0.2392(3) 0.0343(13) Uani 1 1 d .
C231 C 0.4694(7) 0.6266(5) 0.3127(4) 0.0461(16) Uani 1 1 d .
H23B H 0.4059 0.5841 0.3294 0.055 Uiso 1 1 calc R
C232 C 0.5517(7) 0.6497(6) 0.3537(4) 0.0495(17) Uani 1 1 d .
H23C H 0.5572 0.6259 0.4033 0.059 Uiso 1 1 calc R
C233 C 0.7208(7) 0.7667(6) 0.3307(4) 0.0530(18) Uani 1 1 d .
H23D H 0.7604 0.8087 0.2891 0.080 Uiso 1 1 calc R
H23E H 0.7820 0.7194 0.3557 0.080 Uiso 1 1 calc R
H23F H 0.6825 0.8061 0.3626 0.080 Uiso 1 1 calc R
C300 C 0.3465(8) 0.9218(7) 0.3322(6) 0.077(3) Uani 1 1 d .
H30A H 0.2899 0.9790 0.3373 0.092 Uiso 1 1 calc R
Cl31 Cl 0.2567(3) 0.8249(3) 0.3321(2) 0.1206(13) Uani 1 1 d .
Cl32 Cl 0.4452(3) 0.8951(3) 0.40262(16) 0.0991(10) Uani 1 1 d .
Cl33 Cl 0.4332(3) 0.9532(2) 0.24791(17) 0.1001(9) Uani 1 1 d .
C400 C -0.1635(10) 0.0216(9) 0.1733(6) 0.094(4) Uani 1 1 d .
H40A H -0.2072 -0.0333 0.1658 0.113 Uiso 1 1 calc R
Cl41 Cl -0.2546(5) 0.0766(4) 0.2327(3) 0.169(2) Uani 1 1 d .
Cl42 Cl -0.0225(5) -0.0268(4) 0.2117(3) 0.1558(17) Uani 1 1 d .
Cl43 Cl -0.1378(4) 0.1021(3) 0.09091(17) 0.1388(16) Uani 1 1 d .

loop_
_atom_site_aniso_label
_atom_site_aniso_U_11
_atom_site_aniso_U_22
_atom_site_aniso_U_33
_atom_site_aniso_U_23
_atom_site_aniso_U_13
_atom_site_aniso_U_12
Zr1 0.0284(3) 0.0317(3) 0.0391(3) -0.0078(2) -0.0026(2) -0.0062(2)
Cl11 0.0550(10) 0.0536(11) 0.0517(10) -0.0183(8) -0.0103(8) -0.0206(8)
Cl12 0.0460(9) 0.0433(10) 0.0577(11) 0.0019(8) -0.0125(8) -0.0007(7)
B1 0.029(3) 0.033(4) 0.044(4) -0.008(3) -0.001(3) -0.003(3)
S11 0.0382(8) 0.0274(8) 0.0370(8) -0.0060(6) 0.0007(6) -0.0063(6)
S12 0.0374(8) 0.0311(8) 0.0349(8) -0.0119(6) 0.0002(6) -0.0085(6)
S13 0.0373(8) 0.0259(8) 0.0356(8) -0.0080(6) -0.0046(6) -0.0013(6)
N11 0.034(3) 0.026(3) 0.046(3) -0.015(2) -0.004(2) 0.001(2)
N12 0.047(3) 0.024(3) 0.047(3) -0.014(2) -0.001(2) -0.007(2)
N13 0.034(3) 0.024(3) 0.044(3) -0.013(2) 0.004(2) -0.010(2)
N14 0.043(3) 0.026(3) 0.043(3) -0.008(2) 0.003(2) -0.009(2)
N15 0.036(3) 0.027(3) 0.038(3) -0.011(2) -0.009(2) -0.002(2)
N16 0.053(3) 0.037(3) 0.035(3) -0.010(2) -0.006(2) 0.000(2)
C11 0.030(4) 0.179(15) 0.116(9) -0.076(10) 0.011(5) -0.037(6)
C12 0.051(5) 0.077(7) 0.107(8) -0.004(6) 0.016(5) 0.012(5)
C13 0.039(5) 0.100(9) 0.109(8) -0.054(7) 0.018(5) -0.005(5)
C14 0.059(6) 0.128(11) 0.055(5) 0.006(6) 0.028(4) 0.025(6)
C15 0.091(8) 0.030(5) 0.228(17) -0.034(7) 0.108(10) -0.030(5)
C21 0.028(4) 0.171(14) 0.099(8) -0.068(9) -0.012(4) 0.008(6)
C22 0.050(5) 0.070(7) 0.121(9) 0.022(6) -0.045(6) -0.028(5)
C23 0.048(5) 0.094(8) 0.116(9) -0.064(7) -0.039(5) 0.008(5)
C24 0.045(5) 0.129(10) 0.059(5) 0.022(6) -0.023(4) -0.028(6)
C25 0.047(5) 0.045(5) 0.177(12) -0.018(6) -0.066(7) 0.009(4)
C110 0.035(3) 0.027(3) 0.039(3) -0.010(2) -0.003(2) -0.001(2)
C111 0.041(4) 0.034(4) 0.055(4) -0.010(3) 0.005(3) 0.006(3)
C112 0.054(4) 0.031(4) 0.061(4) -0.020(3) -0.001(3) 0.005(3)
C113 0.053(4) 0.036(4) 0.074(5) -0.029(4) -0.003(4) -0.011(3)
C120 0.037(3) 0.025(3) 0.037(3) -0.012(2) 0.004(2) -0.007(2)
C121 0.034(3) 0.033(4) 0.065(4) -0.017(3) 0.003(3) -0.014(3)
C122 0.050(4) 0.040(4) 0.059(5) -0.008(3) 0.011(3) -0.017(3)
C123 0.068(5) 0.039(4) 0.041(4) -0.005(3) 0.003(3) -0.011(3)
C130 0.038(3) 0.025(3) 0.032(3) -0.008(2) -0.004(2) -0.005(2)
C131 0.057(4) 0.035(4) 0.043(4) -0.004(3) -0.018(3) -0.006(3)
C132 0.065(5) 0.047(4) 0.042(4) -0.007(3) -0.017(3) -0.008(3)
C133 0.055(4) 0.075(6) 0.051(4) -0.030(4) 0.007(3) 0.000(4)
Zr2 0.0300(3) 0.0235(3) 0.0375(3) -0.0060(2) -0.0074(2) -0.0033(2)
Cl21 0.0451(9) 0.0449(10) 0.0510(10) -0.0216(7) -0.0019(7) 0.0013(7)
Cl22 0.0525(10) 0.0296(9) 0.0577(10) 0.0028(7) -0.0090(8) -0.0106(7)
B2 0.030(3) 0.035(4) 0.046(4) -0.010(3) -0.007(3) 0.001(3)
S21 0.0317(7) 0.0246(8) 0.0394(8) -0.0057(6) -0.0082(6) -0.0038(5)
S22 0.0373(8) 0.0312(8) 0.0358(8) -0.0109(6) -0.0094(6) -0.0014(6)
S23 0.0416(8) 0.0261(8) 0.0406(8) -0.0112(6) -0.0071(6) -0.0032(6)
N21 0.032(3) 0.027(3) 0.041(3) -0.011(2) -0.009(2) -0.005(2)
N22 0.038(3) 0.025(3) 0.043(3) -0.011(2) -0.005(2) -0.007(2)
N23 0.034(3) 0.026(3) 0.048(3) -0.016(2) -0.011(2) 0.001(2)
N24 0.048(3) 0.032(3) 0.051(3) -0.008(2) -0.020(3) 0.000(2)
N25 0.044(3) 0.033(3) 0.036(3) -0.013(2) -0.001(2) -0.002(2)
N26 0.049(3) 0.041(3) 0.039(3) -0.016(2) -0.009(2) -0.004(2)
C210 0.042(3) 0.026(3) 0.032(3) -0.005(2) -0.006(2) -0.005(2)
C211 0.036(3) 0.042(4) 0.048(4) -0.013(3) -0.012(3) -0.008(3)
C212 0.048(4) 0.036(4) 0.051(4) -0.015(3) -0.015(3) -0.008(3)
C213 0.050(4) 0.040(4) 0.063(5) -0.026(3) -0.010(3) 0.007(3)
C220 0.040(3) 0.013(3) 0.049(4) -0.008(2) -0.022(3) 0.001(2)
C221 0.037(3) 0.039(4) 0.066(5) -0.017(3) -0.015(3) 0.006(3)
C222 0.046(4) 0.039(4) 0.077(5) -0.018(4) -0.026(4) 0.013(3)
C223 0.080(6) 0.039(4) 0.062(5) 0.006(4) -0.023(4) -0.004(4)
C230 0.035(3) 0.029(3) 0.044(3) -0.017(3) -0.007(3) 0.003(2)
C231 0.053(4) 0.042(4) 0.042(4) -0.009(3) 0.005(3) -0.006(3)
C232 0.060(4) 0.053(5) 0.035(4) -0.010(3) -0.004(3) -0.004(3)
C233 0.060(5) 0.057(5) 0.053(4) -0.025(4) -0.017(3) -0.016(4)
C300 0.060(5) 0.065(6) 0.117(8) -0.048(6) -0.015(5) 0.016(4)
Cl31 0.0823(19) 0.104(3) 0.204(4) -0.094(3) 0.008(2) -0.0161(16)
Cl32 0.0905(19) 0.127(3) 0.0920(19) -0.0535(18) -0.0193(15) 0.0167(17)
Cl33 0.115(2) 0.084(2) 0.102(2) -0.0340(16) 0.0018(17) 0.0182(16)
C400 0.101(8) 0.095(8) 0.096(8) -0.019(6) -0.018(6) -0.054(7)
Cl41 0.194(5) 0.184(5) 0.148(4) -0.073(4) 0.050(3) -0.082(4)
Cl42 0.163(4) 0.138(4) 0.178(4) -0.031(3) -0.080(3) -0.027(3)
Cl43 0.188(4) 0.164(4) 0.0703(18) -0.007(2) -0.015(2) -0.097(3)

loop_
_atom_type_symbol
_atom_type_description
_atom_type_scat_dispersion_real
_atom_type_scat_dispersion_imag
_atom_type_scat_source
C C 0.0033 0.0016 'International Tables Vol C Tables 4.2.6.8 and 6.1.1.4'
H H 0.0000 0.0000 'International Tables Vol C Tables 4.2.6.8 and 6.1.1.4'
B B 0.0013 0.0007 'International Tables Vol C Tables 4.2.6.8 and 6.1.1.4'
N N 0.0061 0.0033 'International Tables Vol C Tables 4.2.6.8 and 6.1.1.4'
S S 0.1246 0.1234 'International Tables Vol C Tables 4.2.6.8 and 6.1.1.4'
Cl Cl 0.1484 0.1585 'International Tables Vol C Tables 4.2.6.8 and 6.1.1.4'
Zr Zr -2.9673 0.5597 'International Tables Vol C Tables 4.2.6.8 and 6.1.1.4'

loop_
_geom_angle_atom_site_label_1
_geom_angle_atom_site_label_2
_geom_angle_atom_site_label_3
_geom_angle
C15 Zr1 Cl11 82.6(4)
C15 Zr1 C11 33.2(4)
Cl11 Zr1 C11 78.6(3)
C15 Zr1 Cl12 124.6(4)
Cl11 Zr1 Cl12 99.33(9)
C11 Zr1 Cl12 92.4(4)
C15 Zr1 C14 31.5(4)
Cl11 Zr1 C14 113.3(4)
C11 Zr1 C14 52.5(4)
Cl12 Zr1 C14 121.8(3)
C15 Zr1 C13 51.2(3)
Cl11 Zr1 C13 128.1(2)
C11 Zr1 C13 50.1(4)
Cl12 Zr1 C13 91.0(3)
C14 Zr1 C13 31.1(4)
C15 Zr1 C12 52.4(4)
Cl11 Zr1 C12 106.0(3)
C11 Zr1 C12 30.7(4)
Cl12 Zr1 C12 74.7(2)
C14 Zr1 C12 51.3(3)
C13 Zr1 C12 29.4(3)
C15 Zr1 S11 78.5(4)
Cl11 Zr1 S11 91.43(8)
C11 Zr1 S11 111.5(4)
Cl12 Zr1 S11 155.41(6)
C14 Zr1 S11 72.4(2)
C13 Zr1 S11 99.7(3)
C12 Zr1 S11 123.5(3)
C15 Zr1 S13 120.3(4)
Cl11 Zr1 S13 154.76(6)
C11 Zr1 S13 126.2(3)
Cl12 Zr1 S13 77.11(7)
C14 Zr1 S13 88.8(4)
C13 Zr1 S13 77.1(2)
C12 Zr1 S13 97.2(3)
S11 Zr1 S13 83.73(7)
C15 Zr1 S12 147.3(2)
Cl11 Zr1 S12 71.19(6)
C11 Zr1 S12 147.0(3)
Cl12 Zr1 S12 79.87(6)
C14 Zr1 S12 154.8(2)
C13 Zr1 S12 160.1(2)
C12 Zr1 S12 153.6(3)
S11 Zr1 S12 82.84(7)
S13 Zr1 S12 83.62(6)
H1 B1 N11 110(3)
H1 B1 N15 107(3)
N11 B1 N15 110.9(5)
H1 B1 N13 106(3)
N11 B1 N13 110.8(5)
N15 B1 N13 112.7(5)
C110 S11 Zr1 107.9(2)
C120 S12 Zr1 110.2(2)
C130 S13 Zr1 110.0(2)
C110 N11 C111 107.7(5)
C110 N11 B1 132.2(5)
C111 N11 B1 119.1(5)
C110 N12 C112 109.4(5)
C110 N12 C113 125.6(5)
C112 N12 C113 125.0(5)
C120 N13 C121 108.6(5)
C120 N13 B1 130.6(5)
C121 N13 B1 120.8(5)
C122 N14 C120 109.2(6)
C122 N14 C123 125.8(6)
C120 N14 C123 125.0(5)
C130 N15 C131 108.6(5)
C130 N15 B1 132.1(5)
C131 N15 B1 119.2(5)
C130 N16 C132 109.7(5)
C130 N16 C133 126.4(6)
C132 N16 C133 123.8(6)
C12 C11 C15 107.6(11)
C12 C11 Zr1 77.0(5)
C15 C11 Zr1 73.2(5)
C13 C12 C11 108.1(11)
C13 C12 Zr1 74.4(5)
C11 C12 Zr1 72.3(5)
C12 C13 C14 112.1(11)
C12 C13 Zr1 76.1(6)
C14 C13 Zr1 73.9(5)
C13 C14 C15 106.5(11)
C13 C14 Zr1 75.0(5)
C15 C14 Zr1 73.0(5)
C14 C15 C11 105.7(9)
C14 C15 Zr1 75.5(5)
C11 C15 Zr1 73.7(5)
C22 C21 C25 105.6(10)
C22 C21 Zr2 74.4(5)
C25 C21 Zr2 73.3(5)
C23 C22 C21 109.0(10)
C23 C22 Zr2 74.5(5)
C21 C22 Zr2 74.3(5)
C22 C23 C24 110.0(10)
C22 C23 Zr2 75.3(5)
C24 C23 Zr2 74.8(5)
C23 C24 C25 107.9(9)
C23 C24 Zr2 74.7(5)
C25 C24 Zr2 74.0(5)
C24 C25 C21 107.6(10)
C24 C25 Zr2 74.8(5)
C21 C25 Zr2 74.7(5)
N12 C110 N11 107.1(5)
N12 C110 S11 123.3(5)
N11 C110 S11 129.5(5)
C112 C111 N11 108.7(6)
C111 C112 N12 107.0(6)
N13 C120 N14 106.7(5)
N13 C120 S12 130.3(5)
N14 C120 S12 123.0(5)
C122 C121 N13 108.5(6)
C121 C122 N14 107.1(6)
N15 C130 N16 107.0(5)
N15 C130 S13 127.2(4)
N16 C130 S13 125.7(5)
C132 C131 N15 107.8(6)
C131 C132 N16 106.8(6)
Cl21 Zr2 Cl22 96.53(8)
Cl21 Zr2 C25 85.1(3)
Cl22 Zr2 C25 125.2(3)
Cl21 Zr2 C23 128.6(2)
Cl22 Zr2 C23 90.6(3)
C25 Zr2 C23 51.1(3)
Cl21 Zr2 C24 116.1(3)
Cl22 Zr2 C24 121.0(3)
C25 Zr2 C24 31.2(4)
C23 Zr2 C24 30.5(3)
Cl21 Zr2 C21 77.4(3)
Cl22 Zr2 C21 94.7(4)
C25 Zr2 C21 32.0(4)
C23 Zr2 C21 51.2(3)
C24 Zr2 C21 52.0(3)
Cl21 Zr2 C22 103.9(4)
Cl22 Zr2 C22 75.3(2)
C25 Zr2 C22 51.6(3)
C23 Zr2 C22 30.2(3)
C24 Zr2 C22 50.8(3)
C21 Zr2 C22 31.3(4)
Cl21 Zr2 S21 92.67(7)
Cl22 Zr2 S21 157.92(6)
C25 Zr2 S21 75.5(3)
C23 Zr2 S21 99.3(3)
C24 Zr2 S21 71.7(2)
C21 Zr2 S21 106.9(4)
C22 Zr2 S21 121.8(2)
Cl21 Zr2 S23 151.45(6)
Cl22 Zr2 S23 76.43(7)
C25 Zr2 S23 121.8(3)
C23 Zr2 S23 79.6(2)
C24 Zr2 S23 90.6(3)
C21 Zr2 S23 130.2(3)
C22 Zr2 S23 101.0(3)
S21 Zr2 S23 85.93(7)
Cl21 Zr2 S22 70.93(6)
Cl22 Zr2 S22 80.52(6)
C25 Zr2 S22 147.4(2)
C23 Zr2 S22 159.7(2)
C24 Zr2 S22 154.3(2)
C21 Zr2 S22 147.1(2)
C22 Zr2 S22 154.6(2)
S21 Zr2 S22 83.61(6)
S23 Zr2 S22 80.59(6)
H2 B2 N21 110(3)
H2 B2 N23 103(3)
N21 B2 N23 109.7(5)
H2 B2 N25 108(3)
N21 B2 N25 111.9(5)
N23 B2 N25 114.1(5)
C210 S21 Zr2 109.0(2)
C220 S22 Zr2 113.8(2)
C230 S23 Zr2 108.7(2)
C210 N21 C211 107.5(5)
C210 N21 B2 131.1(5)
C211 N21 B2 120.9(5)
C210 N22 C212 108.8(5)
C210 N22 C213 126.1(5)
C212 N22 C213 125.1(5)
C220 N23 C221 107.6(5)
C220 N23 B2 131.2(5)
C221 N23 B2 121.2(6)
C222 N24 C220 109.0(6)
C222 N24 C223 126.4(6)
C220 N24 C223 124.5(6)
C230 N25 C231 108.0(5)
C230 N25 B2 131.7(5)
C231 N25 B2 120.3(6)
C230 N26 C232 109.5(6)
C230 N26 C233 125.4(6)
C232 N26 C233 124.9(6)
N21 C210 N22 107.7(5)
N21 C210 S21 129.4(5)
N22 C210 S21 122.8(5)
C212 C211 N21 108.7(6)
C211 C212 N22 107.3(6)
N23 C220 N24 107.2(5)
N23 C220 S22 129.4(4)
N24 C220 S22 123.2(5)
C222 C221 N23 108.0(6)
C221 C222 N24 108.1(6)
N25 C230 N26 107.1(6)
N25 C230 S23 127.7(5)
N26 C230 S23 125.2(5)
C232 C231 N25 108.9(6)
C231 C232 N26 106.5(6)
Cl32 C300 Cl31 112.9(6)
Cl32 C300 Cl33 110.5(5)
Cl31 C300 Cl33 108.8(5)
Cl41 C400 Cl43 111.9(8)
Cl41 C400 Cl42 109.2(6)
Cl43 C400 Cl42 111.1(6)

loop_
_geom_bond_atom_site_label_1
_geom_bond_atom_site_label_2
_geom_bond_distance
Zr1 C15 2.508(8)
Zr1 Cl11 2.514(2)
Zr1 C11 2.514(8)
Zr1 Cl12 2.522(2)
Zr1 C14 2.538(8)
Zr1 C13 2.552(8)
Zr1 C12 2.572(9)
Zr1 S11 2.676(2)
Zr1 S13 2.727(2)
Zr1 S12 2.736(2)
B1 H1 1.14(5)
B1 N11 1.552(9)
B1 N15 1.561(9)
B1 N13 1.570(9)
S11 C110 1.736(6)
S12 C120 1.710(6)
S13 C130 1.736(6)
N11 C110 1.363(8)
N11 C111 1.390(8)
N12 C110 1.350(8)
N12 C112 1.385(9)
N12 C113 1.471(8)
N13 C120 1.359(8)
N13 C121 1.391(8)
N14 C122 1.378(9)
N14 C120 1.387(8)
N14 C123 1.482(9)
N15 C130 1.354(7)
N15 C131 1.414(8)
N16 C130 1.374(8)
N16 C132 1.391(9)
N16 C133 1.461(9)
C11 C12 1.347(17)
C11 C15 1.433(19)
C12 C13 1.301(15)
C13 C14 1.363(16)
C14 C15 1.369(18)
C21 C22 1.378(17)
C21 C25 1.401(16)
C21 Zr2 2.551(8)
C22 C23 1.327(15)
C22 Zr2 2.552(8)
C23 C24 1.339(15)
C23 Zr2 2.542(8)
C24 C25 1.367(16)
C24 Zr2 2.543(8)
C25 Zr2 2.533(8)
C111 C112 1.332(10)
C121 C122 1.359(10)
C131 C132 1.356(11)
Zr2 Cl21 2.500(2)
Zr2 Cl22 2.522(2)
Zr2 S21 2.6598(19)
Zr2 S23 2.718(2)
Zr2 S22 2.755(2)
B2 H2 1.22(6)
B2 N21 1.538(9)
B2 N23 1.560(9)
B2 N25 1.563(9)
S21 C210 1.739(6)
S22 C220 1.716(6)
S23 C230 1.749(7)
N21 C210 1.345(8)
N21 C211 1.403(8)
N22 C210 1.360(8)
N22 C212 1.386(8)
N22 C213 1.459(8)
N23 C220 1.369(8)
N23 C221 1.400(8)
N24 C222 1.368(9)
N24 C220 1.373(7)
N24 C223 1.485(9)
N25 C230 1.360(8)
N25 C231 1.397(8)
N26 C230 1.372(8)
N26 C232 1.387(9)
N26 C233 1.458(8)
C211 C212 1.323(10)
C221 C222 1.348(11)
C231 C232 1.351(10)
C300 Cl32 1.750(10)
C300 Cl31 1.753(10)
C300 Cl33 1.789(11)
C400 Cl41 1.732(13)
C400 Cl43 1.734(11)
C400 Cl42 1.768(13)
